data_2100345
loop_
_publ_author_name
'Roman Gajda'
'Kamil F. Dziubek'
'Andrzej Katrusiak'

_publ_contact_author_fax +48(61)8658008
_publ_contact_author_phone +48(61)8291443
_publ_section_title
;
 Absence of halogen&#x00B7;&#x00B7;&#x00B7;halogen interactions in
 chlorotrimethylsilane polymorphs
;
_journal_coeditor_code AV5043
_journal_date_accepted 2005-11-16
_journal_date_recd_electronic 2005-09-01
_journal_issue 1
_journal_name_full 'Acta Crystallographica Section B'
_journal_page_first 86
_journal_page_last 93
_journal_paper_category FA
_journal_paper_doi 10.1107/S0108768105037766
_journal_volume 62
_journal_year 2006
_chemical_formula_moiety 'C3 H9 Cl Si'
_chemical_formula_sum 'C3 H9 Cl Si'
_chemical_formula_weight 108.64
_chemical_melting_point 215
_chemical_name_common 'trimethylsilyl chloride'
_chemical_name_systematic
;
 chlorotrimethylsilane
;
_space_group_IT_number 31
_symmetry_cell_setting orthorhombic
_symmetry_space_group_name_Hall 'P 2ac -2'
_symmetry_space_group_name_H-M 'P m n 21'
_atom_sites_solution_hydrogens geom
_atom_sites_solution_primary direct
_atom_sites_solution_secondary difmap
_audit_creation_method SHELXL-97
_cell_angle_alpha 90.00
_cell_angle_beta 90.00(2)
_cell_angle_gamma 90.00
_cell_formula_units_Z 2
_cell_length_a 7.785(2)
_cell_length_b 6.43(3)
_cell_length_c 6.254(3)
_cell_measurement_reflns_used 839
_cell_measurement_temperature 293(2)
_cell_measurement_theta_max 27.40
_cell_measurement_theta_min 4.18
_cell_volume 313.1(15)
_computing_cell_refinement 'CrysAlis (Oxford Diffraction, 2004)'
_computing_data_collection 'CrysAlis (Oxford Diffraction, 2004)'
_computing_data_reduction 'CrysAlis (Oxford Diffraction, 2004)'
_computing_molecular_graphics 'XP (Siemens, 1990)'
_computing_publication_material 'SHELXL-97 (Sheldrick, 1997)'
_computing_structure_refinement 'SHELXL-97 (Sheldrick, 1997)'
_computing_structure_solution 'SHELXS-97 (Sheldrick, 1990)'
_diffrn_ambient_temperature 293(2)
_diffrn_measured_fraction_theta_full 0.248
_diffrn_measured_fraction_theta_max 0.248
_diffrn_measurement_device_type 'Kuma KM4CCD \k geometry'
_diffrn_measurement_method '\w scans'
_diffrn_radiation_monochromator graphite
_diffrn_radiation_source 'fine-focus sealed tube'
_diffrn_radiation_type MoK\a
_diffrn_radiation_wavelength 0.71073
_diffrn_reflns_av_R_equivalents 0.0747
_diffrn_reflns_av_sigmaI/netI 0.0331
_diffrn_reflns_limit_h_max 10
_diffrn_reflns_limit_h_min -10
_diffrn_reflns_limit_k_max 1
_diffrn_reflns_limit_k_min -1
_diffrn_reflns_limit_l_max 8
_diffrn_reflns_limit_l_min -8
_diffrn_reflns_number 1793
_diffrn_reflns_theta_full 27.40
_diffrn_reflns_theta_max 27.40
_diffrn_reflns_theta_min 4.18
_exptl_absorpt_coefficient_mu 0.657
_exptl_absorpt_correction_T_max 0.94
_exptl_absorpt_correction_T_min 0.41
_exptl_absorpt_correction_type analytical
_exptl_absorpt_process_details
;
Katrusiak, A. (2003). REDSHADE - Program for correcting
reflections intensities for DAC absorption, gasket shadowing
and sample crystal absorption. Adam Mickiewicz University, Pozna\'n.
Katrusiak, A. (2004). Z. Kristallogr. 219, 461-467
;
_exptl_crystal_colour colourless
_exptl_crystal_density_diffrn 1.153
_exptl_crystal_density_method 'not measured'
_exptl_crystal_description disc
_exptl_crystal_F_000 116
_exptl_crystal_size_max 0.46
_exptl_crystal_size_mid 0.46
_exptl_crystal_size_min 0.18
_exptl_crystal_size_rad 0.23
_refine_diff_density_max 0.083
_refine_diff_density_min -0.105
_refine_ls_abs_structure_details 'Flack H D (1983), Acta Cryst. A39, 876-881'
_refine_ls_abs_structure_Flack 0.6(3)
_refine_ls_extinction_coef 0.19(3)
_refine_ls_extinction_expression Fc^*^=kFc[1+0.001xFc^2^\l^3^/sin(2\q)]^-1/4^
_refine_ls_extinction_method SHELXL
_refine_ls_goodness_of_fit_ref 1.011
_refine_ls_hydrogen_treatment mixed
_refine_ls_matrix_type full
_refine_ls_number_parameters 29
_refine_ls_number_reflns 194
_refine_ls_number_restraints 1
_refine_ls_restrained_S_all 1.008
_refine_ls_R_factor_all 0.0423
_refine_ls_R_factor_gt 0.0324
_refine_ls_shift/su_max 0.000
_refine_ls_shift/su_mean 0.000
_refine_ls_structure_factor_coef Fsqd
_refine_ls_weighting_details 'calc w=1/[\s^2^(Fo^2^)+(0.0568P)^2^+0.0000P] where P=(Fo^2^+2Fc^2^)/3'
_refine_ls_weighting_scheme calc
_refine_ls_wR_factor_gt 0.0779
_refine_ls_wR_factor_ref 0.0831
_reflns_number_gt 170
_reflns_number_total 194
_reflns_threshold_expression >2sigma(I)
_cod_data_source_file av5043.cif
_cod_data_source_block tmcs1
_cod_depositor_comments
;
The following automatic conversions were performed:
'_symmetry_cell_setting' value 'Orthorhombic' changed to 'orthorhombic'
according to '/home/saulius/struct/CIF-dictionaries/cif_core.dic'
dictionary named 'cif_core.dic' version 2.4.1 from 2010-06-29.

Automatic conversion script
Id: cif_fix_enum 1527 2010-12-29 10:47:43Z saulius 

The following automatic conversions were performed:

'_symmetry_cell_setting' value 'Orthorhombic' changed to
'orthorhombic' according to
/home/saulius/struct/CIF-dictionaries/cif_core.dic dictionary named
'cif_core.dic' version 2.4.1 from 2010-06-29.

Automatic conversion script
Id: cif_fix_values 1715 2011-07-08 13:25:40Z adriana 
;
_cod_original_cell_volume 313.0(15)
_cod_database_code 2100345

loop_
_symmetry_equiv_pos_as_xyz
'x, y, z'
'-x+1/2, -y, z+1/2'
'x+1/2, -y, z+1/2'
'-x, y, z'

loop_
_atom_site_label
_atom_site_fract_x
_atom_site_fract_y
_atom_site_fract_z
_atom_site_U_iso_or_equiv
_atom_site_adp_type
_atom_site_calc_flag
_atom_site_refinement_flags
_atom_site_occupancy
_atom_site_type_symbol
Cl1 0.0000 0.361(2) 0.4727(5) 0.153(13) Uani d S 1 Cl
Si1 0.0000 0.6592(17) 0.3753(2) 0.0402(7) Uiso d S 1 Si
C1 0.0000 0.699(4) 0.0771(13) 0.06(2) Uani d S 1 C
H11 0.0000 0.8453 0.0461 0.068 Uiso calc SR 1 H
H12 -0.1007 0.6360 0.0166 0.068 Uiso calc PR 0.50 H
H12A 0.1007 0.6360 0.0166 0.068 Uiso calc PR 0.50 H
C2 0.1922(9) 0.826(6) 0.4857(11) 0.07(2) Uani d G 1 C
H21 0.2703 0.7133 0.4556 0.089 Uiso d G 1 H
H22 0.1765 0.8379 0.6377 0.089 Uiso d G 1 H
H23 0.2385 0.9517 0.4311 0.089 Uiso d G 1 H

loop_
_atom_site_aniso_label
_atom_site_aniso_U_11
_atom_site_aniso_U_22
_atom_site_aniso_U_33
_atom_site_aniso_U_12
_atom_site_aniso_U_13
_atom_site_aniso_U_23
Cl1 0.086(2) 0.28(4) 0.088(2) 0.000 0.000 -0.011(5)
C1 0.061(4) 0.05(7) 0.059(4) 0.000 0.000 0.046(13)
C2 0.068(4) 0.08(6) 0.077(4) -0.026(8) -0.011(3) -0.045(10)

loop_
_atom_type_symbol
_atom_type_description
_atom_type_scat_dispersion_real
_atom_type_scat_dispersion_imag
_atom_type_scat_source
C C 0.0033 0.0016 'International Tables Vol C Tables 4.2.6.8 and 6.1.1.4'
H H 0.0000 0.0000 'International Tables Vol C Tables 4.2.6.8 and 6.1.1.4'
Cl Cl 0.1484 0.1585 'International Tables Vol C Tables 4.2.6.8 and 6.1.1.4'
Si Si 0.0817 0.0704 'International Tables Vol C Tables 4.2.6.8 and 6.1.1.4'

loop_
_geom_angle_atom_site_label_1
_geom_angle_atom_site_label_2
_geom_angle_atom_site_label_3
_geom_angle_site_symmetry_1
_geom_angle_site_symmetry_3
_geom_angle
C1 Si1 C2 . . 105.9(7)
C1 Si1 C2 . 4 105.9(7)
C2 Si1 C2 . 4 99.3(16)
C1 Si1 Cl1 . . 115.4(10)
C2 Si1 Cl1 . . 114.3(10)
C2 Si1 Cl1 4 . 114.3(10)

loop_
_geom_bond_atom_site_label_1
_geom_bond_atom_site_label_2
_geom_bond_site_symmetry_2
_geom_bond_distance
Cl1 Si1 . 2.010(15)
Si1 C1 . 1.882(9)
Si1 C2 . 1.964(19)
Si1 C2 4 1.964(19)
